data_4332018
loop_
_publ_author_name
'Janka, Mesfin'
'Atesin, Abdurrahman \,C.'
'Fox, Daniel J.'
'Flaschenriem, Christine'
'Brennessel, William W.'
'Eisenberg, Richard'

_publ_section_title
;
 Highly Diastereoselective Oxidative Addition of Methyl Iodide to a Chiral
 Square-Planar Complex
;
_journal_issue 17
_journal_name_full 'Inorganic Chemistry'
_journal_page_first 6559
_journal_page_last 6561
_journal_paper_doi 10.1021/ic052027v
_journal_volume 45
_journal_year 2006
_chemical_absolute_configuration ad
_chemical_formula_moiety 'C27 H44 I Ir O P2'
_chemical_formula_sum 'C27 H44 I Ir O P2'
_chemical_formula_weight 765.66
_chemical_name_common eisdf02
_chemical_name_systematic
;


 ?


;
_space_group_IT_number 19
_symmetry_cell_setting orthorhombic
_symmetry_space_group_name_Hall 'P 2ac 2ab'
_symmetry_space_group_name_H-M 'P 21 21 21'
_atom_sites_solution_hydrogens geom
_atom_sites_solution_primary direct
_atom_sites_solution_secondary difmap
_audit_creation_method SHELXL-97
_cell_angle_alpha 90.00
_cell_angle_beta 90.00
_cell_angle_gamma 90.00
_cell_formula_units_Z 4
_cell_length_a 10.978(2)
_cell_length_b 14.296(3)
_cell_length_c 18.263(4)
_cell_measurement_reflns_used 3148
_cell_measurement_temperature 100.0(1)
_cell_measurement_theta_max 27.93
_cell_measurement_theta_min 2.16
_cell_volume 2866.2(10)
_computing_cell_refinement 'SAINT, Bruker'
_computing_data_collection 'APEX2, Bruker'
_computing_data_reduction 'SAINT, Bruker'
_computing_molecular_graphics 'SHELXTL, Bruker'
_computing_publication_material 'Bruker SHELXTL'
_computing_structure_refinement 'SHELXL-97 (Sheldrick, 1997)'
_computing_structure_solution 'SIR97, CNR-IC'
_diffrn_ambient_temperature 100.0(1)
_diffrn_measured_fraction_theta_full 0.994
_diffrn_measured_fraction_theta_max 0.994
_diffrn_measurement_device_type 'Bruker SMART APEX II CCD Platform'
_diffrn_measurement_method 'area detector, \w scans per \f'
_diffrn_radiation_monochromator graphite
_diffrn_radiation_source 'fine-focus sealed tube'
_diffrn_radiation_type MoK\a
_diffrn_radiation_wavelength 0.71073
_diffrn_reflns_av_R_equivalents 0.0606
_diffrn_reflns_av_sigmaI/netI 0.0540
_diffrn_reflns_limit_h_max 15
_diffrn_reflns_limit_h_min -15
_diffrn_reflns_limit_k_max 19
_diffrn_reflns_limit_k_min -20
_diffrn_reflns_limit_l_max 25
_diffrn_reflns_limit_l_min -25
_diffrn_reflns_number 44717
_diffrn_reflns_theta_full 30.51
_diffrn_reflns_theta_max 30.51
_diffrn_reflns_theta_min 1.81
_exptl_absorpt_coefficient_mu 5.864
_exptl_absorpt_correction_T_max 0.7993
_exptl_absorpt_correction_T_min 0.1823
_exptl_absorpt_correction_type multi-scan
_exptl_absorpt_process_details 'SADABS, R. Blessing, 1995'
_exptl_crystal_colour orange
_exptl_crystal_density_diffrn 1.774
_exptl_crystal_density_method 'not measured'
_exptl_crystal_description needle
_exptl_crystal_F_000 1496
_exptl_crystal_size_max 0.44
_exptl_crystal_size_mid 0.12
_exptl_crystal_size_min 0.04
_refine_diff_density_max 1.195
_refine_diff_density_min -1.003
_refine_diff_density_rms 0.137
_refine_ls_abs_structure_details 'Flack H D (1983), 3781 Friedel pairs, Acta Cryst. A39, 876-881'
_refine_ls_abs_structure_Flack 0.007(9)
_refine_ls_extinction_method none
_refine_ls_goodness_of_fit_ref 1.026
_refine_ls_hydrogen_treatment constr
_refine_ls_matrix_type full
_refine_ls_number_parameters 306
_refine_ls_number_reflns 8612
_refine_ls_number_restraints 29
_refine_ls_restrained_S_all 1.029
_refine_ls_R_factor_all 0.0635
_refine_ls_R_factor_gt 0.0348
_refine_ls_shift/su_max 0.002
_refine_ls_shift/su_mean 0.000
_refine_ls_structure_factor_coef Fsqd
_refine_ls_weighting_details 'calc w=1/[\s^2^(Fo^2^)+(0.0265P)^2^+2.9898P] where P=(Fo^2^+2Fc^2^)/3'
_refine_ls_weighting_scheme calc
_refine_ls_wR_factor_gt 0.0644
_refine_ls_wR_factor_ref 0.0710
_reflns_number_gt 6292
_reflns_number_total 8612
_reflns_threshold_expression >2sigma(I)
_cod_data_source_file ic052027vsup1.cif
_cod_data_source_block eisdf02
_cod_database_code 4332018

loop_
_symmetry_equiv_pos_as_xyz
'x, y, z'
'-x+1/2, -y, z+1/2'
'-x, y+1/2, -z+1/2'
'x+1/2, -y+1/2, -z'

loop_
_atom_site_label
_atom_site_type_symbol
_atom_site_fract_x
_atom_site_fract_y
_atom_site_fract_z
_atom_site_U_iso_or_equiv
_atom_site_adp_type
_atom_site_occupancy
_atom_site_symmetry_multiplicity
_atom_site_calc_flag
_atom_site_refinement_flags
_atom_site_disorder_assembly
_atom_site_disorder_group
Ir1 Ir 0.592803(14) 0.49890(2) 0.042923(8) 0.02406(5) Uani 1 1 d D . .
I1 I 0.50818(5) 0.48841(6) -0.09274(2) 0.04251(19) Uani 0.7631(13) 1 d P A 1
C1 C 0.7519(6) 0.5142(7) 0.0071(4) 0.0371(6) Uani 0.7631(13) 1 d PD A 1
O1 O 0.8450(5) 0.5276(7) -0.0142(5) 0.0371(6) Uani 0.7631(13) 1 d PD A 1
I1' I 0.80435(14) 0.52230(18) -0.01806(13) 0.0371(6) Uani 0.2369(13) 1 d P A 5
C1' C 0.528(2) 0.4690(11) -0.0493(7) 0.04251(19) Uani 0.2369(13) 1 d PD A 5
O1' O 0.4937(18) 0.4372(14) -0.1010(6) 0.04251(19) Uani 0.2369(13) 1 d PD A 5
P1 P 0.66383(9) 0.50133(19) 0.15800(6) 0.0273(3) Uani 1 1 d . A .
P2 P 0.40118(11) 0.48701(13) 0.09425(6) 0.0275(3) Uani 1 1 d D A .
C2 C 0.6347(10) 0.2706(7) 0.1850(6) 0.074(4) Uani 1 1 d . . .
H2A H 0.6154 0.2136 0.2125 0.112 Uiso 1 1 calc R . .
H2B H 0.6555 0.2541 0.1344 0.112 Uiso 1 1 calc R . .
H2C H 0.5640 0.3123 0.1851 0.112 Uiso 1 1 calc R . .
C3 C 0.8499(8) 0.2522(7) 0.2279(5) 0.078(3) Uani 1 1 d . . .
H3A H 0.8234 0.1951 0.2530 0.117 Uiso 1 1 calc R . .
H3B H 0.9146 0.2824 0.2564 0.117 Uiso 1 1 calc R . .
H3C H 0.8810 0.2362 0.1792 0.117 Uiso 1 1 calc R . .
C4 C 0.7416(6) 0.3194(5) 0.2203(4) 0.0525(19) Uani 1 1 d . A .
H4A H 0.7163 0.3387 0.2707 0.063 Uiso 1 1 calc R . .
C5 C 0.7800(7) 0.4081(5) 0.1783(4) 0.0348(17) Uani 1 1 d . . .
H5A H 0.8075 0.3853 0.1293 0.042 Uiso 1 1 calc R A .
C6 C 0.8890(8) 0.4578(6) 0.2101(5) 0.061(3) Uani 1 1 d . A .
H6A H 0.9647 0.4248 0.1959 0.073 Uiso 1 1 calc R . .
H6B H 0.8838 0.4580 0.2643 0.073 Uiso 1 1 calc R . .
C7 C 0.8920(7) 0.5578(6) 0.1816(4) 0.050(2) Uani 1 1 d . . .
H7A H 0.9152 0.5586 0.1293 0.060 Uiso 1 1 calc R A .
H7B H 0.9521 0.5953 0.2095 0.060 Uiso 1 1 calc R . .
C8 C 0.7604(7) 0.5993(6) 0.1919(4) 0.044(2) Uani 1 1 d . A .
H8A H 0.7460 0.6042 0.2459 0.053 Uiso 1 1 calc R . .
C9 C 0.7352(6) 0.6951(5) 0.1597(4) 0.0463(17) Uani 1 1 d . . .
H9A H 0.7245 0.6881 0.1056 0.056 Uiso 1 1 calc R A .
C10 C 0.8380(7) 0.7643(6) 0.1734(5) 0.068(3) Uani 1 1 d . A .
H10A H 0.8172 0.8248 0.1516 0.102 Uiso 1 1 calc R . .
H10B H 0.9133 0.7407 0.1513 0.102 Uiso 1 1 calc R . .
H10C H 0.8498 0.7719 0.2263 0.102 Uiso 1 1 calc R . .
C11 C 0.6192(9) 0.7325(6) 0.1911(5) 0.061(3) Uani 1 1 d . A .
H11A H 0.5528 0.6884 0.1813 0.091 Uiso 1 1 calc R . .
H11B H 0.6004 0.7929 0.1685 0.091 Uiso 1 1 calc R . .
H11C H 0.6284 0.7406 0.2441 0.091 Uiso 1 1 calc R . .
C12 C 0.5366(4) 0.4986(6) 0.2219(2) 0.0295(10) Uani 1 1 d . . .
C13 C 0.5534(4) 0.5032(7) 0.2987(2) 0.0373(13) Uani 1 1 d . A .
H13A H 0.6334 0.5054 0.3184 0.045 Uiso 1 1 calc R . .
C14 C 0.4550(4) 0.5046(7) 0.3445(2) 0.0411(14) Uani 1 1 d . . .
H14A H 0.4670 0.5035 0.3960 0.049 Uiso 1 1 calc R A .
C15 C 0.3380(4) 0.5074(7) 0.3164(3) 0.0389(13) Uani 1 1 d . A .
H15A H 0.2704 0.5129 0.3485 0.047 Uiso 1 1 calc R . .
C16 C 0.3194(4) 0.5022(7) 0.2424(2) 0.0305(10) Uani 1 1 d . . .
H16A H 0.2387 0.5018 0.2237 0.037 Uiso 1 1 calc R A .
C17 C 0.4192(4) 0.4973(6) 0.1935(2) 0.0263(9) Uani 1 1 d . A .
C18 C 0.3987(16) 0.7162(10) 0.0472(17) 0.069(2) Uani 0.539(7) 1 d PD A 1
H18A H 0.4170 0.7745 0.0732 0.104 Uiso 0.539(7) 1 calc PR A 1
H18B H 0.3778 0.7304 -0.0038 0.104 Uiso 0.539(7) 1 calc PR A 1
H18C H 0.4702 0.6752 0.0484 0.104 Uiso 0.539(7) 1 calc PR A 1
C19 C 0.1718(14) 0.7201(10) 0.0663(17) 0.087(4) Uani 0.539(7) 1 d PD A 1
H19A H 0.1784 0.7855 0.0818 0.130 Uiso 0.539(7) 1 calc PR A 1
H19B H 0.1047 0.6899 0.0926 0.130 Uiso 0.539(7) 1 calc PR A 1
H19C H 0.1559 0.7176 0.0135 0.130 Uiso 0.539(7) 1 calc PR A 1
C20 C 0.2931(13) 0.6681(8) 0.0835(9) 0.051(2) Uani 0.539(7) 1 d PD A 1
H20A H 0.3064 0.6665 0.1377 0.061 Uiso 0.539(7) 1 calc PR A 1
C21 C 0.2825(7) 0.5657(7) 0.0536(6) 0.0380(14) Uani 0.539(7) 1 d PD A 1
H21A H 0.3004 0.5691 0.0000 0.046 Uiso 0.539(7) 1 calc PR A 1
C22 C 0.1651(7) 0.5094(10) 0.0612(8) 0.050(3) Uani 0.539(7) 1 d PD A 1
H22A H 0.1344 0.5132 0.1121 0.060 Uiso 0.539(7) 1 calc PR A 1
H22B H 0.1019 0.5347 0.0280 0.060 Uiso 0.539(7) 1 calc PR A 1
C23 C 0.1919(10) 0.4126(10) 0.0424(8) 0.050(3) Uani 0.539(7) 1 d PD A 1
H23A H 0.2115 0.4077 -0.0104 0.060 Uiso 0.539(7) 1 calc PR A 1
H23B H 0.1201 0.3727 0.0525 0.060 Uiso 0.539(7) 1 calc PR A 1
C24 C 0.3039(8) 0.3789(6) 0.0897(6) 0.0380(14) Uani 0.539(7) 1 d PD A 1
H24A H 0.2708 0.3710 0.1403 0.046 Uiso 0.539(7) 1 calc PR A 1
C25 C 0.3534(11) 0.2821(9) 0.0686(6) 0.051(2) Uani 0.539(7) 1 d PD A 1
H25A H 0.4273 0.2686 0.0987 0.061 Uiso 0.539(7) 1 calc PR A 1
C26 C 0.2487(14) 0.2120(9) 0.0912(9) 0.069(2) Uani 0.539(7) 1 d PD A 1
H26A H 0.2835 0.1497 0.0995 0.104 Uiso 0.539(7) 1 calc PR A 1
H26B H 0.1881 0.2087 0.0519 0.104 Uiso 0.539(7) 1 calc PR A 1
H26C H 0.2097 0.2341 0.1363 0.104 Uiso 0.539(7) 1 calc PR A 1
C27 C 0.3836(14) 0.2695(11) -0.0087(9) 0.087(4) Uani 0.539(7) 1 d PD A 1
H27A H 0.4688 0.2870 -0.0169 0.130 Uiso 0.539(7) 1 calc PR A 1
H27B H 0.3306 0.3091 -0.0387 0.130 Uiso 0.539(7) 1 calc PR A 1
H27C H 0.3718 0.2038 -0.0223 0.130 Uiso 0.539(7) 1 calc PR A 1
C18' C 0.4261(19) 0.7286(12) 0.049(2) 0.069(2) Uani 0.461(7) 1 d PD A 5
H18D H 0.4318 0.7963 0.0567 0.104 Uiso 0.461(7) 1 calc PR A 5
H18E H 0.4128 0.7159 -0.0031 0.104 Uiso 0.461(7) 1 calc PR A 5
H18F H 0.5019 0.6988 0.0649 0.104 Uiso 0.461(7) 1 calc PR A 5
C19' C 0.2039(15) 0.7485(11) 0.0783(19) 0.087(4) Uani 0.461(7) 1 d PD A 5
H19D H 0.2221 0.8152 0.0839 0.130 Uiso 0.461(7) 1 calc PR A 5
H19E H 0.1409 0.7303 0.1135 0.130 Uiso 0.461(7) 1 calc PR A 5
H19F H 0.1747 0.7366 0.0284 0.130 Uiso 0.461(7) 1 calc PR A 5
C20' C 0.3215(13) 0.6903(9) 0.0926(10) 0.051(2) Uani 0.461(7) 1 d PD A 5
H20B H 0.3419 0.6918 0.1459 0.061 Uiso 0.461(7) 1 calc PR A 5
C21' C 0.2970(9) 0.5864(7) 0.0679(7) 0.0380(14) Uani 0.461(7) 1 d PD A 5
H21B H 0.3048 0.5892 0.0134 0.046 Uiso 0.461(7) 1 calc PR A 5
C22' C 0.1688(9) 0.5468(11) 0.0796(10) 0.050(3) Uani 0.461(7) 1 d PD A 5
H22C H 0.1479 0.5487 0.1323 0.060 Uiso 0.461(7) 1 calc PR A 5
H22D H 0.1086 0.5853 0.0527 0.060 Uiso 0.461(7) 1 calc PR A 5
C23' C 0.1643(10) 0.4512(12) 0.0534(10) 0.050(3) Uani 0.461(7) 1 d PD A 5
H23C H 0.1641 0.4505 -0.0008 0.060 Uiso 0.461(7) 1 calc PR A 5
H23D H 0.0887 0.4206 0.0708 0.060 Uiso 0.461(7) 1 calc PR A 5
C24' C 0.2787(8) 0.3961(7) 0.0829(6) 0.0380(14) Uani 0.461(7) 1 d PD A 5
H24B H 0.2585 0.3698 0.1322 0.046 Uiso 0.461(7) 1 calc PR A 5
C25' C 0.3220(12) 0.3160(9) 0.0334(7) 0.051(2) Uani 0.461(7) 1 d PD A 5
H25B H 0.3351 0.3415 -0.0169 0.061 Uiso 0.461(7) 1 calc PR A 5
C26' C 0.2098(14) 0.2469(10) 0.0311(10) 0.069(2) Uani 0.461(7) 1 d PD A 5
H26D H 0.2389 0.1830 0.0227 0.104 Uiso 0.461(7) 1 calc PR A 5
H26E H 0.1548 0.2652 -0.0087 0.104 Uiso 0.461(7) 1 calc PR A 5
H26F H 0.1660 0.2497 0.0778 0.104 Uiso 0.461(7) 1 calc PR A 5
C27' C 0.4318(14) 0.2663(13) 0.0557(13) 0.087(4) Uani 0.461(7) 1 d PD A 5
H27D H 0.4997 0.3105 0.0595 0.130 Uiso 0.461(7) 1 calc PR A 5
H27E H 0.4514 0.2183 0.0192 0.130 Uiso 0.461(7) 1 calc PR A 5
H27F H 0.4182 0.2365 0.1033 0.130 Uiso 0.461(7) 1 calc PR A 5

loop_
_atom_site_aniso_label
_atom_site_aniso_U_11
_atom_site_aniso_U_22
_atom_site_aniso_U_33
_atom_site_aniso_U_23
_atom_site_aniso_U_13
_atom_site_aniso_U_12
Ir1 0.02147(7) 0.03283(9) 0.01789(7) -0.00018(15) 0.00323(7) -0.00134(18)
I1 0.0397(2) 0.0689(5) 0.0189(2) 0.0009(4) -0.00165(16) -0.0062(4)
C1 0.0236(11) 0.0542(12) 0.0335(7) -0.0032(6) 0.0084(9) -0.0037(12)
O1 0.0236(11) 0.0542(12) 0.0335(7) -0.0032(6) 0.0084(9) -0.0037(12)
I1' 0.0236(11) 0.0542(12) 0.0335(7) -0.0032(6) 0.0084(9) -0.0037(12)
C1' 0.0397(2) 0.0689(5) 0.0189(2) 0.0009(4) -0.00165(16) -0.0062(4)
O1' 0.0397(2) 0.0689(5) 0.0189(2) 0.0009(4) -0.00165(16) -0.0062(4)
P1 0.0165(5) 0.0459(7) 0.0195(5) 0.0013(11) 0.0010(4) -0.0056(12)
P2 0.0184(5) 0.0450(11) 0.0191(5) 0.0021(7) -0.0015(4) -0.0015(8)
C2 0.045(6) 0.056(6) 0.122(10) 0.039(6) 0.009(6) 0.020(5)
C3 0.048(5) 0.098(7) 0.087(6) 0.055(6) 0.017(5) 0.032(5)
C4 0.038(4) 0.072(5) 0.048(4) 0.025(4) 0.006(3) 0.016(4)
C5 0.020(3) 0.056(4) 0.028(3) 0.003(3) -0.002(3) -0.005(3)
C6 0.027(4) 0.084(6) 0.072(6) -0.002(5) -0.021(4) -0.005(4)
C7 0.017(3) 0.080(6) 0.054(5) -0.006(4) -0.005(3) -0.011(3)
C8 0.021(4) 0.078(6) 0.034(4) -0.023(4) 0.005(3) -0.022(3)
C9 0.029(3) 0.063(5) 0.047(4) -0.019(3) 0.010(3) -0.010(3)
C10 0.040(4) 0.065(6) 0.098(7) -0.033(5) 0.027(5) -0.023(4)
C11 0.035(5) 0.062(6) 0.085(7) -0.016(5) 0.011(5) -0.005(4)
C12 0.024(2) 0.046(3) 0.0188(19) 0.014(4) -0.0017(16) -0.013(4)
C13 0.031(2) 0.069(4) 0.0122(18) -0.003(4) -0.0021(16) -0.017(5)
C14 0.036(2) 0.064(4) 0.023(2) -0.014(4) 0.005(2) -0.007(5)
C15 0.030(2) 0.054(4) 0.032(2) 0.002(4) 0.009(2) -0.009(4)
C16 0.024(2) 0.040(3) 0.027(2) -0.004(4) 0.0053(17) 0.002(5)
C17 0.026(2) 0.035(2) 0.0178(17) 0.000(4) 0.0047(16) -0.016(4)
C18 0.079(6) 0.055(5) 0.074(5) 0.008(4) 0.006(6) -0.003(4)
C19 0.047(6) 0.089(7) 0.126(9) 0.033(8) 0.033(7) 0.019(5)
C20 0.054(5) 0.052(5) 0.046(5) 0.009(3) -0.009(4) -0.001(4)
C21 0.018(2) 0.081(5) 0.015(3) 0.003(3) -0.004(2) -0.004(3)
C22 0.019(2) 0.076(9) 0.054(5) -0.001(6) -0.007(3) 0.003(4)
C23 0.019(2) 0.076(9) 0.054(5) -0.001(6) -0.007(3) 0.003(4)
C24 0.018(2) 0.081(5) 0.015(3) 0.003(3) -0.004(2) -0.004(3)
C25 0.054(5) 0.052(5) 0.046(5) 0.009(3) -0.009(4) -0.001(4)
C26 0.079(6) 0.055(5) 0.074(5) 0.008(4) 0.006(6) -0.003(4)
C27 0.047(6) 0.089(7) 0.126(9) 0.033(8) 0.033(7) 0.019(5)
C18' 0.079(6) 0.055(5) 0.074(5) 0.008(4) 0.006(6) -0.003(4)
C19' 0.047(6) 0.089(7) 0.126(9) 0.033(8) 0.033(7) 0.019(5)
C20' 0.054(5) 0.052(5) 0.046(5) 0.009(3) -0.009(4) -0.001(4)
C21' 0.018(2) 0.081(5) 0.015(3) 0.003(3) -0.004(2) -0.004(3)
C22' 0.019(2) 0.076(9) 0.054(5) -0.001(6) -0.007(3) 0.003(4)
C23' 0.019(2) 0.076(9) 0.054(5) -0.001(6) -0.007(3) 0.003(4)
C24' 0.018(2) 0.081(5) 0.015(3) 0.003(3) -0.004(2) -0.004(3)
C25' 0.054(5) 0.052(5) 0.046(5) 0.009(3) -0.009(4) -0.001(4)
C26' 0.079(6) 0.055(5) 0.074(5) 0.008(4) 0.006(6) -0.003(4)
C27' 0.047(6) 0.089(7) 0.126(9) 0.033(8) 0.033(7) 0.019(5)

loop_
_atom_type_symbol
_atom_type_description
_atom_type_scat_dispersion_real
_atom_type_scat_dispersion_imag
_atom_type_scat_source
C C 0.0033 0.0016 'International Tables Vol C Tables 4.2.6.8 and 6.1.1.4'
H H 0.0000 0.0000 'International Tables Vol C Tables 4.2.6.8 and 6.1.1.4'
O O 0.0106 0.0060 'International Tables Vol C Tables 4.2.6.8 and 6.1.1.4'
P P 0.1023 0.0942 'International Tables Vol C Tables 4.2.6.8 and 6.1.1.4'
I I -0.4742 1.8119 'International Tables Vol C Tables 4.2.6.8 and 6.1.1.4'
Ir Ir -1.4442 7.9887 'International Tables Vol C Tables 4.2.6.8 and 6.1.1.4'

loop_
_geom_angle_atom_site_label_1
_geom_angle_atom_site_label_2
_geom_angle_atom_site_label_3
_geom_angle
C1 Ir1 C1' 93.9(8)
C1 Ir1 P1 90.1(2)
C1' Ir1 P1 167.5(5)
C1 Ir1 P2 175.7(3)
C1' Ir1 P2 90.1(8)
P1 Ir1 P2 86.41(4)
C1 Ir1 I1' 5.1(2)
C1' Ir1 I1' 89.1(8)
P1 Ir1 I1' 95.11(6)
P2 Ir1 I1' 176.44(7)
C1 Ir1 I1 90.4(2)
C1' Ir1 I1 10.2(5)
P1 Ir1 I1 177.63(7)
P2 Ir1 I1 93.21(3)
I1' Ir1 I1 85.40(5)
O1 C1 Ir1 176.8(11)
O1' C1' Ir1 169.0(10)
C12 P1 C8 103.9(4)
C12 P1 C5 112.2(4)
C8 P1 C5 94.6(3)
C12 P1 Ir1 109.49(14)
C8 P1 Ir1 121.4(3)
C5 P1 Ir1 114.2(2)
C17 P2 C21 114.8(4)
C17 P2 C24 99.9(4)
C21 P2 C24 94.6(4)
C17 P2 C24' 104.0(4)
C17 P2 C21' 104.9(5)
C24' P2 C21' 93.4(4)
C17 P2 Ir1 107.32(14)
C21 P2 Ir1 115.4(3)
C24 P2 Ir1 124.0(3)
C24' P2 Ir1 131.1(4)
C21' P2 Ir1 113.2(4)
C4 C2 H2A 109.5
C4 C2 H2B 109.5
H2A C2 H2B 109.5
C4 C2 H2C 109.5
H2A C2 H2C 109.5
H2B C2 H2C 109.5
C4 C3 H3A 109.5
C4 C3 H3B 109.5
H3A C3 H3B 109.5
C4 C3 H3C 109.5
H3A C3 H3C 109.5
H3B C3 H3C 109.5
C2 C4 C3 110.6(7)
C2 C4 C5 112.3(6)
C3 C4 C5 110.4(6)
C2 C4 H4A 107.8
C3 C4 H4A 107.8
C5 C4 H4A 107.8
C6 C5 C4 114.4(7)
C6 C5 P1 106.3(5)
C4 C5 P1 119.7(5)
C6 C5 H5A 105.0
C4 C5 H5A 105.0
P1 C5 H5A 105.0
C5 C6 C7 109.1(7)
C5 C6 H6A 109.9
C7 C6 H6A 109.9
C5 C6 H6B 109.9
C7 C6 H6B 109.9
H6A C6 H6B 108.3
C6 C7 C8 107.1(8)
C6 C7 H7A 110.3
C8 C7 H7A 110.3
C6 C7 H7B 110.3
C8 C7 H7B 110.3
H7A C7 H7B 108.6
C9 C8 C7 117.5(6)
C9 C8 P1 116.5(5)
C7 C8 P1 101.5(5)
C9 C8 H8A 106.9
C7 C8 H8A 106.9
P1 C8 H8A 106.9
C11 C9 C8 109.3(6)
C11 C9 C10 109.6(6)
C8 C9 C10 112.8(6)
C11 C9 H9A 108.4
C8 C9 H9A 108.4
C10 C9 H9A 108.4
C9 C10 H10A 109.5
C9 C10 H10B 109.5
H10A C10 H10B 109.5
C9 C10 H10C 109.5
H10A C10 H10C 109.5
H10B C10 H10C 109.5
C9 C11 H11A 109.5
C9 C11 H11B 109.5
H11A C11 H11B 109.5
C9 C11 H11C 109.5
H11A C11 H11C 109.5
H11B C11 H11C 109.5
C17 C12 C13 119.4(4)
C17 C12 P1 118.3(3)
C13 C12 P1 122.3(3)
C14 C13 C12 120.3(4)
C14 C13 H13A 119.9
C12 C13 H13A 119.9
C13 C14 C15 120.5(4)
C13 C14 H14A 119.8
C15 C14 H14A 119.8
C16 C15 C14 120.2(4)
C16 C15 H15A 119.9
C14 C15 H15A 119.9
C15 C16 C17 120.7(4)
C15 C16 H16A 119.6
C17 C16 H16A 119.6
C12 C17 C16 118.8(4)
C12 C17 P2 118.1(3)
C16 C17 P2 123.1(3)
C18 C20 C19 110.6(8)
C18 C20 C21 109.4(8)
C19 C20 C21 108.2(9)
C18 C20 H20A 109.6
C19 C20 H20A 109.6
C21 C20 H20A 109.6
C22 C21 C20 121.6(8)
C22 C21 P2 103.6(6)
C20 C21 P2 111.8(7)
C22 C21 H21A 106.3
C20 C21 H21A 106.3
P2 C21 H21A 106.3
C23 C22 C21 108.0(8)
C23 C22 H22A 110.1
C21 C22 H22A 110.1
C23 C22 H22B 110.1
C21 C22 H22B 110.1
H22A C22 H22B 108.4
C22 C23 C24 108.5(8)
C22 C23 H23A 110.0
C24 C23 H23A 110.0
C22 C23 H23B 110.0
C24 C23 H23B 110.0
H23A C23 H23B 108.4
C25 C24 C23 114.4(7)
C25 C24 P2 123.4(7)
C23 C24 P2 102.5(6)
C25 C24 H24A 105.0
C23 C24 H24A 105.0
P2 C24 H24A 105.0
C27 C25 C24 115.7(9)
C27 C25 C26 109.9(10)
C24 C25 C26 104.4(9)
C27 C25 H25A 108.9
C24 C25 H25A 108.9
C26 C25 H25A 108.9
C18' C20' C19' 110.5(8)
C18' C20' C21' 108.9(8)
C19' C20' C21' 108.3(9)
C18' C20' H20B 109.7
C19' C20' H20B 109.7
C21' C20' H20B 109.7
C22' C21' C20' 117.7(8)
C22' C21' P2 104.1(6)
C20' C21' P2 122.3(9)
C22' C21' H21B 103.4
C20' C21' H21B 103.4
P2 C21' H21B 103.4
C23' C22' C21' 109.5(9)
C23' C22' H22C 109.8
C21' C22' H22C 109.8
C23' C22' H22D 109.8
C21' C22' H22D 109.8
H22C C22' H22D 108.2
C22' C23' C24' 109.4(8)
C22' C23' H23C 109.8
C24' C23' H23C 109.8
C22' C23' H23D 109.8
C24' C23' H23D 109.8
H23C C23' H23D 108.2
C25' C24' C23' 114.7(8)
C25' C24' P2 111.0(8)
C23' C24' P2 105.2(6)
C25' C24' H24B 108.6
C23' C24' H24B 108.6
P2 C24' H24B 108.6
C27' C25' C24' 117.2(10)
C27' C25' C26' 110.3(11)
C24' C25' C26' 104.0(9)
C27' C25' H25B 108.4
C24' C25' H25B 108.4
C26' C25' H25B 108.4

loop_
_geom_bond_atom_site_label_1
_geom_bond_atom_site_label_2
_geom_bond_distance
Ir1 C1 1.877(7)
Ir1 C1' 1.879(7)
Ir1 P1 2.2419(11)
Ir1 P2 2.3092(12)
Ir1 I1' 2.5973(18)
Ir1 I1 2.6503(7)
C1 O1 1.111(8)
C1' O1' 1.112(9)
P1 C12 1.820(4)
P1 C8 1.863(8)
P1 C5 1.882(8)
P2 C17 1.830(4)
P2 C21 1.874(6)
P2 C24 1.880(6)
P2 C24' 1.882(6)
P2 C21' 1.886(6)
C2 C4 1.510(13)
C2 H2A 0.9800
C2 H2B 0.9800
C2 H2C 0.9800
C3 C4 1.535(10)
C3 H3A 0.9800
C3 H3B 0.9800
C3 H3C 0.9800
C4 C5 1.542(10)
C4 H4A 1.0000
C5 C6 1.508(10)
C5 H5A 1.0000
C6 C7 1.522(10)
C6 H6A 0.9900
C6 H6B 0.9900
C7 C8 1.573(11)
C7 H7A 0.9900
C7 H7B 0.9900
C8 C9 1.516(11)
C8 H8A 1.0000
C9 C11 1.495(11)
C9 C10 1.522(9)
C9 H9A 1.0000
C10 H10A 0.9800
C10 H10B 0.9800
C10 H10C 0.9800
C11 H11A 0.9800
C11 H11B 0.9800
C11 H11C 0.9800
C12 C17 1.389(6)
C12 C13 1.417(6)
C13 C14 1.366(6)
C13 H13A 0.9500
C14 C15 1.384(7)
C14 H14A 0.9500
C15 C16 1.367(6)
C15 H15A 0.9500
C16 C17 1.415(5)
C16 H16A 0.9500
C18 C20 1.502(13)
C18 H18A 0.9800
C18 H18B 0.9800
C18 H18C 0.9800
C19 C20 1.557(12)
C19 H19A 0.9800
C19 H19B 0.9800
C19 H19C 0.9800
C20 C21 1.567(12)
C20 H20A 1.0000
C21 C22 1.526(11)
C21 H21A 1.0000
C22 C23 1.456(14)
C22 H22A 0.9900
C22 H22B 0.9900
C23 C24 1.578(12)
C23 H23A 0.9900
C23 H23B 0.9900
C24 C25 1.536(13)
C24 H24A 1.0000
C25 C27 1.461(14)
C25 C26 1.580(15)
C25 H25A 1.0000
C26 H26A 0.9800
C26 H26B 0.9800
C26 H26C 0.9800
C27 H27A 0.9800
C27 H27B 0.9800
C27 H27C 0.9800
C18' C20' 1.500(13)
C18' H18D 0.9800
C18' H18E 0.9800
C18' H18F 0.9800
C19' C20' 1.559(12)
C19' H19D 0.9800
C19' H19E 0.9800
C19' H19F 0.9800
C20' C21' 1.575(12)
C20' H20B 1.0000
C21' C22' 1.532(11)
C21' H21B 1.0000
C22' C23' 1.449(14)
C22' H22C 0.9900
C22' H22D 0.9900
C23' C24' 1.577(12)
C23' H23C 0.9900
C23' H23D 0.9900
C24' C25' 1.534(13)
C24' H24B 1.0000
C25' C27' 1.458(14)
C25' C26' 1.580(15)
C25' H25B 1.0000
C26' H26D 0.9800
C26' H26E 0.9800
C26' H26F 0.9800
C27' H27D 0.9800
C27' H27E 0.9800
C27' H27F 0.9800

loop_
_geom_torsion_atom_site_label_1
_geom_torsion_atom_site_label_2
_geom_torsion_atom_site_label_3
_geom_torsion_atom_site_label_4
_geom_torsion
C1' Ir1 C1 O1 96(13)
P1 Ir1 C1 O1 -95(13)
P2 Ir1 C1 O1 -61(14)
I1' Ir1 C1 O1 76(13)
I1 Ir1 C1 O1 87(13)
C1 Ir1 C1' O1' 89(12)
P1 Ir1 C1' O1' -19(15)
P2 Ir1 C1' O1' -92(12)
I1' Ir1 C1' O1' 91(12)
I1 Ir1 C1' O1' 160(16)
C1 Ir1 P1 C12 174.9(5)
C1' Ir1 P1 C12 -77(3)
P2 Ir1 P1 C12 -2.7(3)
I1' Ir1 P1 C12 174.1(3)
I1 Ir1 P1 C12 -83.5(8)
C1 Ir1 P1 C8 54.0(4)
C1' Ir1 P1 C8 162(3)
P2 Ir1 P1 C8 -123.6(3)
I1' Ir1 P1 C8 53.2(3)
I1 Ir1 P1 C8 155.5(7)
C1 Ir1 P1 C5 -58.3(4)
C1' Ir1 P1 C5 50(3)
P2 Ir1 P1 C5 124.1(3)
I1' Ir1 P1 C5 -59.1(3)
I1 Ir1 P1 C5 43.3(8)
C1 Ir1 P2 C17 -30(4)
C1' Ir1 P2 C17 173.0(6)
P1 Ir1 P2 C17 5.0(3)
I1' Ir1 P2 C17 -110.4(10)
I1 Ir1 P2 C17 -177.3(3)
C1 Ir1 P2 C21 100(4)
C1' Ir1 P2 C21 -57.7(6)
P1 Ir1 P2 C21 134.3(4)
I1' Ir1 P2 C21 18.9(11)
I1 Ir1 P2 C21 -48.0(4)
C1 Ir1 P2 C24 -145(4)
C1' Ir1 P2 C24 57.6(6)
P1 Ir1 P2 C24 -110.3(4)
I1' Ir1 P2 C24 134.2(10)
I1 Ir1 P2 C24 67.3(4)
C1 Ir1 P2 C24' -157(4)
C1' Ir1 P2 C24' 45.5(7)
P1 Ir1 P2 C24' -122.4(5)
I1' Ir1 P2 C24' 122.1(11)
I1 Ir1 P2 C24' 55.2(5)
C1 Ir1 P2 C21' 86(4)
C1' Ir1 P2 C21' -71.7(6)
P1 Ir1 P2 C21' 120.3(4)
I1' Ir1 P2 C21' 4.9(11)
I1 Ir1 P2 C21' -62.0(4)
C2 C4 C5 C6 -178.2(7)
C3 C4 C5 C6 -54.2(10)
C2 C4 C5 P1 54.0(9)
C3 C4 C5 P1 177.9(6)
C12 P1 C5 C6 -107.4(6)
C8 P1 C5 C6 -0.4(5)
Ir1 P1 C5 C6 127.2(5)
C12 P1 C5 C4 24.0(7)
C8 P1 C5 C4 131.1(7)
Ir1 P1 C5 C4 -101.3(6)
C4 C5 C6 C7 -161.1(7)
P1 C5 C6 C7 -26.7(8)
C5 C6 C7 C8 48.2(9)
C6 C7 C8 C9 -173.1(6)
C6 C7 C8 P1 -44.9(7)
C12 P1 C8 C9 -91.4(6)
C5 P1 C8 C9 154.3(6)
Ir1 P1 C8 C9 32.2(6)
C12 P1 C8 C7 139.7(5)
C5 P1 C8 C7 25.4(5)
Ir1 P1 C8 C7 -96.7(5)
C7 C8 C9 C11 -165.4(7)
P1 C8 C9 C11 73.9(7)
C7 C8 C9 C10 -43.3(9)
P1 C8 C9 C10 -164.0(5)
C8 P1 C12 C17 129.9(8)
C5 P1 C12 C17 -129.1(7)
Ir1 P1 C12 C17 -1.2(9)
C8 P1 C12 C13 -46.3(10)
C5 P1 C12 C13 54.7(10)
Ir1 P1 C12 C13 -177.4(7)
C17 C12 C13 C14 1.3(16)
P1 C12 C13 C14 177.5(8)
C12 C13 C14 C15 -4.1(16)
C13 C14 C15 C16 4.6(17)
C14 C15 C16 C17 -2.3(17)
C13 C12 C17 C16 0.9(13)
P1 C12 C17 C16 -175.4(7)
C13 C12 C17 P2 -177.8(7)
P1 C12 C17 P2 5.9(10)
C15 C16 C17 C12 -0.4(14)
C15 C16 C17 P2 178.3(7)
C21 P2 C17 C12 -137.2(7)
C24 P2 C17 C12 123.0(8)
C24' P2 C17 C12 134.4(8)
C21' P2 C17 C12 -128.2(8)
Ir1 P2 C17 C12 -7.5(8)
C21 P2 C17 C16 44.1(9)
C24 P2 C17 C16 -55.7(9)
C24' P2 C17 C16 -44.3(9)
C21' P2 C17 C16 53.2(9)
Ir1 P2 C17 C16 173.8(7)
C18 C20 C21 C22 -161.0(13)
C19 C20 C21 C22 -40.4(15)
C18 C20 C21 P2 76.2(13)
C19 C20 C21 P2 -163.3(12)
C17 P2 C21 C22 -86.5(8)
C24 P2 C21 C22 16.7(8)
Ir1 P2 C21 C22 148.0(7)
C17 P2 C21 C20 46.1(8)
C24 P2 C21 C20 149.3(7)
Ir1 P2 C21 C20 -79.4(8)
C20 C21 C22 C23 -168.4(10)
P2 C21 C22 C23 -41.7(10)
C21 C22 C23 C24 52.7(11)
C22 C23 C24 C25 -172.4(9)
C22 C23 C24 P2 -36.3(10)
C17 P2 C24 C25 -103.2(8)
C21 P2 C24 C25 140.6(8)
Ir1 P2 C24 C25 15.6(9)
C17 P2 C24 C23 126.0(7)
C21 P2 C24 C23 9.8(7)
Ir1 P2 C24 C23 -115.2(7)
C23 C24 C25 C27 53.1(14)
P2 C24 C25 C27 -72.7(11)
C23 C24 C25 C26 -67.8(11)
P2 C24 C25 C26 166.4(9)
C18' C20' C21' C22' -155.4(16)
C19' C20' C21' C22' -35.2(17)
C18' C20' C21' P2 73.6(16)
C19' C20' C21' P2 -166.2(14)
C17 P2 C21' C22' -85.6(9)
C24' P2 C21' C22' 19.9(9)
Ir1 P2 C21' C22' 157.7(8)
C17 P2 C21' C20' 50.9(9)
C24' P2 C21' C20' 156.3(9)
Ir1 P2 C21' C20' -65.8(10)
C20' C21' C22' C23' 179.8(12)
P2 C21' C22' C23' -41.3(13)
C21' C22' C23' C24' 46.7(14)
C22' C23' C24' C25' -151.0(11)
C22' C23' C24' P2 -28.7(12)
C17 P2 C24' C25' -125.3(7)
C21 P2 C24' C25' 120.9(7)
C24 P2 C24' C25' -54(3)
C21' P2 C24' C25' 128.4(8)
Ir1 P2 C24' C25' 3.3(9)
C17 P2 C24' C23' 110.0(8)
C21 P2 C24' C23' -3.8(9)
C24 P2 C24' C23' -179(3)
C21' P2 C24' C23' 3.7(9)
Ir1 P2 C24' C23' -121.3(8)
C23' C24' C25' C27' 176.4(13)
P2 C24' C25' C27' 57.3(13)
C23' C24' C25' C26' -61.6(11)
P2 C24' C25' C26' 179.3(9)
